data_1534808
loop_
_publ_author_name
'Barakatova, Zh.M.'
'Aksel'rud, L.G.'
'Seropegin, Yu.D.'
'Bodak, O.I.'

_publ_section_title
;
 Crystal structure of Sm8 Pt11 Si5
;
_journal_name_full Kristallografiya
_journal_page_first 370
_journal_page_last 372
_journal_volume 40
_journal_year 1995
_chemical_formula_sum 'Pt11 Si5 Sm8'
_chemical_name_systematic 'Sm8 Pt11 Si5'
_space_group_IT_number 190
_symmetry_space_group_name_Hall 'P -6c -2c'
_symmetry_space_group_name_H-M 'P -6 2 c'
_cell_angle_alpha 90
_cell_angle_beta 90
_cell_angle_gamma 120
_cell_formula_units_Z 1
_cell_length_a 8.715
_cell_length_b 8.715
_cell_length_c 7.086
_cell_volume 466.087
_citation_journal_id_ASTM KRISAJ
_cod_data_source_file Barakatova_KRISAJ_1995_1477.cif
_cod_data_source_block Pt11Si5Sm8
_cod_original_cell_volume 466.0865
_cod_database_code 1534808

loop_
_symmetry_equiv_pos_as_xyz
x,y,z
-x+y,-x,-z+1/2
-y,x-y,z
x,y,-z+1/2
-x+y,-x,z
-y,x-y,-z+1/2
y,x,z+1/2
x-y,-y,-z
-x,-x+y,z+1/2
y,x,-z
x-y,-y,z+1/2
-x,-x+y,-z

loop_
_atom_site_label
_atom_site_type_symbol
_atom_site_fract_x
_atom_site_fract_y
_atom_site_fract_z
_atom_site_occupancy
_atom_site_U_iso_or_equiv
Si3 Si 0.168 0.3281 0.0465 0.413 0.0
Sm2 Sm 0.511 0.0495 0.25 1 0.0
Sm1 Sm 0 0 0.25 1 0.0
Pt2 Pt 0.168 0.3281 0.0465 0.587 0.0
Pt1 Pt 0.3333 0.6667 0.4434 1 0.0
